data_4089451
loop_
_publ_author_name
'Mao, Yanli'
'Lim, Kelvin Meng Hui'
'Li, Yongxin'
'Ganguly, Rakesh'
'Mathey, Francois'

_publ_section_title
;
 The Original Coordination Chemistry of 2-Phosphaphenol with Copper(I) and
 Gold(I) Halides
;
_journal_issue 12
_journal_name_full Organometallics
_journal_page_first 3562
_journal_paper_doi 10.1021/om400207y
_journal_volume 32
_journal_year 2013
_chemical_formula_sum 'C10 H10 Cu I O2 P2'
_chemical_formula_weight 414.56
_space_group_IT_number 5
_space_group_name_Hall 'C 2y'
_space_group_name_H-M_alt 'C 1 2 1'
_symmetry_cell_setting monoclinic
_symmetry_space_group_name_H-M 'C 1 2 1'
_atom_sites_solution_hydrogens geom
_atom_sites_solution_primary direct
_atom_sites_solution_secondary difmap
_audit_creation_method SHELXL-97
_cell_angle_alpha 90.00
_cell_angle_beta 90.4660(10)
_cell_angle_gamma 90.00
_cell_formula_units_Z 2
_cell_length_a 21.7120(6)
_cell_length_b 7.3340(2)
_cell_length_c 4.08070(10)
_cell_measurement_reflns_used 2289
_cell_measurement_temperature 103(2)
_cell_measurement_theta_max 30.99
_cell_measurement_theta_min 2.93
_cell_volume 649.77(3)
_computing_cell_refinement 'Bruker SAINT'
_computing_data_collection 'Bruker APEX2'
_computing_data_reduction 'Bruker SAINT'
_computing_molecular_graphics 'Bruker SHELXTL'
_computing_publication_material 'Bruker SHELXTL'
_computing_structure_refinement 'SHELXL-97 (Sheldrick, 2008)'
_computing_structure_solution 'SHELXS-97 (Sheldrick, 2008)'
_diffrn_ambient_temperature 103(2)
_diffrn_measured_fraction_theta_full 0.996
_diffrn_measured_fraction_theta_max 0.996
_diffrn_measurement_device_type 'Bruker APEX-II CCD'
_diffrn_measurement_method '\f and \w scans'
_diffrn_radiation_monochromator graphite
_diffrn_radiation_source 'fine-focus sealed tube'
_diffrn_radiation_type MoK\a
_diffrn_radiation_wavelength 0.71073
_diffrn_reflns_av_R_equivalents 0.0146
_diffrn_reflns_av_sigmaI/netI 0.0349
_diffrn_reflns_limit_h_max 31
_diffrn_reflns_limit_h_min -14
_diffrn_reflns_limit_k_max 10
_diffrn_reflns_limit_k_min -10
_diffrn_reflns_limit_l_max 5
_diffrn_reflns_limit_l_min -5
_diffrn_reflns_number 2938
_diffrn_reflns_theta_full 30.99
_diffrn_reflns_theta_max 30.99
_diffrn_reflns_theta_min 1.88
_exptl_absorpt_coefficient_mu 4.283
_exptl_absorpt_correction_T_max 0.8473
_exptl_absorpt_correction_T_min 0.5854
_exptl_absorpt_correction_type multi-scan
_exptl_absorpt_process_details sadabs
_exptl_crystal_colour yellow
_exptl_crystal_density_diffrn 2.119
_exptl_crystal_density_method 'not measured'
_exptl_crystal_description block
_exptl_crystal_F_000 396
_exptl_crystal_size_max 0.14
_exptl_crystal_size_mid 0.08
_exptl_crystal_size_min 0.04
_refine_diff_density_max 0.995
_refine_diff_density_min -0.927
_refine_diff_density_rms 0.281
_refine_ls_abs_structure_details 'Flack H D (1983), Acta Cryst. A39, 876-881'
_refine_ls_abs_structure_Flack 0.02(2)
_refine_ls_extinction_method none
_refine_ls_goodness_of_fit_ref 1.177
_refine_ls_hydrogen_treatment constr
_refine_ls_matrix_type full
_refine_ls_number_parameters 75
_refine_ls_number_reflns 1875
_refine_ls_number_restraints 1
_refine_ls_restrained_S_all 1.176
_refine_ls_R_factor_all 0.0199
_refine_ls_R_factor_gt 0.0182
_refine_ls_shift/su_max 0.000
_refine_ls_shift/su_mean 0.000
_refine_ls_structure_factor_coef Fsqd
_refine_ls_weighting_details 'calc w=1/[\s^2^(Fo^2^)+(0.0386P)^2^+0.0000P] where P=(Fo^2^+2Fc^2^)/3'
_refine_ls_weighting_scheme calc
_refine_ls_wR_factor_gt 0.0446
_refine_ls_wR_factor_ref 0.0713
_reflns_number_gt 1854
_reflns_number_total 1875
_reflns_threshold_expression >2sigma(I)
_cod_data_source_file om400207y_si_003.cif
_cod_data_source_block mat113s
_cod_depositor_comments
;
The following automatic conversions were performed:

data item '_symmetry_cell_setting' value 'Monoclinic' was changed to
'monoclinic' in accordance with the
/home/saulius/struct/COD-crude-data/automatic-downloads/DataCite-retrospective/ACS/depositions/lib/dictionaries/cif_core.dic
dictionary named 'cif_core.dic' version 2.4.2 last updated on
2011-04-26.

Automatic conversion script
Id: cif_fix_values 6909 2019-04-08 15:41:33Z antanas 
;
_cod_original_sg_symbol_H-M C2
_cod_database_code 4089451

loop_
_symmetry_equiv_pos_as_xyz
'x, y, z'
'-x, y, -z'
'x+1/2, y+1/2, z'
'-x+1/2, y+1/2, -z'

loop_
_atom_site_label
_atom_site_type_symbol
_atom_site_fract_x
_atom_site_fract_y
_atom_site_fract_z
_atom_site_U_iso_or_equiv
_atom_site_adp_type
_atom_site_occupancy
_atom_site_symmetry_multiplicity
_atom_site_calc_flag
_atom_site_refinement_flags
Cu1 Cu 0.0000 0.61439(9) 0.5000 0.01458(15) Uani 1 2 d S
C1 C 0.15267(17) 0.7146(6) 0.2560(10) 0.0159(7) Uani 1 1 d .
C2 C 0.20305(19) 0.8285(6) 0.2283(11) 0.0194(8) Uani 1 1 d .
H2 H 0.2388 0.7823 0.1241 0.023 Uiso 1 1 calc R
C3 C 0.2045(2) 1.0065(7) 0.3442(11) 0.0216(8) Uani 1 1 d .
H3 H 0.2414 1.0742 0.3171 0.026 Uiso 1 1 calc R
C4 C 0.1554(2) 1.0916(6) 0.4968(12) 0.0229(9) Uani 1 1 d .
H4 H 0.1600 1.2148 0.5644 0.027 Uiso 1 1 calc R
C5 C 0.1001(2) 1.0040(6) 0.5547(11) 0.0193(8) Uani 1 1 d .
H5 H 0.0684 1.0710 0.6600 0.023 Uiso 1 1 calc R
I1 I 0.0000 0.384101(2) 0.0000 0.01504(9) Uani 1 2 d S
O1 O 0.15839(14) 0.5425(5) 0.1291(9) 0.0242(7) Uani 1 1 d .
H1 H 0.1247 0.4869 0.1466 0.036 Uiso 1 1 calc R
P1 P 0.08502(5) 0.78187(15) 0.4478(3) 0.0148(2) Uani 1 1 d .

loop_
_atom_site_aniso_label
_atom_site_aniso_U_11
_atom_site_aniso_U_22
_atom_site_aniso_U_33
_atom_site_aniso_U_23
_atom_site_aniso_U_13
_atom_site_aniso_U_12
Cu1 0.0131(3) 0.0146(4) 0.0161(3) 0.000 0.0029(2) 0.000
C1 0.0149(16) 0.0161(18) 0.0168(18) -0.0001(14) 0.0007(12) 0.0021(14)
C2 0.0135(17) 0.025(2) 0.020(2) 0.0015(16) 0.0018(14) -0.0017(14)
C3 0.021(2) 0.023(2) 0.021(2) 0.0038(17) -0.0008(15) -0.0077(17)
C4 0.027(2) 0.0149(19) 0.027(2) 0.0002(16) -0.0025(17) -0.0035(16)
C5 0.021(2) 0.0156(19) 0.022(2) -0.0026(16) 0.0006(15) 0.0013(16)
I1 0.02005(15) 0.01245(14) 0.01266(14) 0.000 0.00148(10) 0.000
O1 0.0184(14) 0.0201(16) 0.0341(18) -0.0071(13) 0.0039(12) 0.0013(12)
P1 0.0135(5) 0.0135(5) 0.0176(5) -0.0006(4) 0.0037(4) -0.0004(4)

loop_
_atom_type_symbol
_atom_type_description
_atom_type_scat_dispersion_real
_atom_type_scat_dispersion_imag
_atom_type_scat_source
C C 0.0033 0.0016 'International Tables Vol C Tables 4.2.6.8 and 6.1.1.4'
H H 0.0000 0.0000 'International Tables Vol C Tables 4.2.6.8 and 6.1.1.4'
Cu Cu 0.3201 1.2651 'International Tables Vol C Tables 4.2.6.8 and 6.1.1.4'
I I -0.4742 1.8119 'International Tables Vol C Tables 4.2.6.8 and 6.1.1.4'
O O 0.0106 0.0060 'International Tables Vol C Tables 4.2.6.8 and 6.1.1.4'
P P 0.1023 0.0942 'International Tables Vol C Tables 4.2.6.8 and 6.1.1.4'

loop_
_geom_angle_atom_site_label_1
_geom_angle_atom_site_label_2
_geom_angle_atom_site_label_3
_geom_angle
_geom_angle_site_symmetry_1
_geom_angle_site_symmetry_3
P1 Cu1 P1 113.12(6) . 2_556
P1 Cu1 I1 115.48(3) . 1_556
P1 Cu1 I1 105.82(3) 2_556 1_556
P1 Cu1 I1 105.82(3) . .
P1 Cu1 I1 115.48(3) 2_556 .
I1 Cu1 I1 100.77(2) 1_556 .
O1 C1 C2 116.8(4) . .
O1 C1 P1 120.7(3) . .
C2 C1 P1 122.5(3) . .
C1 C2 C3 123.8(4) . .
C1 C2 H2 118.1 . .
C3 C2 H2 118.1 . .
C4 C3 C2 124.1(4) . .
C4 C3 H3 118.0 . .
C2 C3 H3 118.0 . .
C5 C4 C3 122.6(4) . .
C5 C4 H4 118.7 . .
C3 C4 H4 118.7 . .
C4 C5 P1 124.1(4) . .
C4 C5 H5 118.0 . .
P1 C5 H5 118.0 . .
Cu1 I1 Cu1 100.77(2) . 1_554
C1 O1 H1 109.5 . .
C5 P1 C1 102.9(2) . .
C5 P1 Cu1 130.88(16) . .
C1 P1 Cu1 126.10(15) . .

loop_
_geom_bond_atom_site_label_1
_geom_bond_atom_site_label_2
_geom_bond_distance
_geom_bond_site_symmetry_2
Cu1 P1 2.2289(11) .
Cu1 P1 2.2290(11) 2_556
Cu1 I1 2.6487(4) 1_556
Cu1 I1 2.6487(4) .
C1 O1 1.371(5) .
C1 C2 1.382(6) .
C1 P1 1.741(4) .
C2 C3 1.389(7) .
C2 H2 0.9500 .
C3 C4 1.387(7) .
C3 H3 0.9500 .
C4 C5 1.385(6) .
C4 H4 0.9500 .
C5 P1 1.717(5) .
C5 H5 0.9500 .
I1 Cu1 2.6487(4) 1_554
O1 H1 0.8400 .
